data_2212611
loop_
_publ_author_name
'Xi-Zhao Wang'
'Li-Na Pang'
'Jun-Zhi Liu'
'Fang-Gang Sun'
'Jian-Wu Wang'

_publ_section_title
;
 Benzyl 6,6-dibromo-2\b-chloromethyl-2\a-methylpenicillanate
;
_journal_coeditor_code IM2001
_journal_issue 3
_journal_name_full 'Acta Crystallographica Section E'
_journal_page_first o1184
_journal_page_last o1185
_journal_paper_doi 10.1107/S1600536807004606
_journal_volume 63
_journal_year 2007
_chemical_formula_iupac 'C15 H14 Br2 Cl N O3 S'
_chemical_formula_moiety 'C15 H14 Br2 Cl N O3 S'
_chemical_formula_sum 'C15 H14 Br2 Cl N O3 S'
_chemical_formula_weight 483.60
_chemical_name_systematic
;
Benzyl 6,6-dibromo-2\b-chloromethyl-2\a-methylpenicillanate
;
_space_group_IT_number 19
_symmetry_cell_setting orthorhombic
_symmetry_space_group_name_Hall 'P 2ac 2ab'
_symmetry_space_group_name_H-M 'P 21 21 21'
_atom_sites_solution_hydrogens geom
_atom_sites_solution_primary direct
_atom_sites_solution_secondary difmap
_audit_creation_method SHELXL97
_cell_angle_alpha 90.00
_cell_angle_beta 90.00
_cell_angle_gamma 90.00
_cell_formula_units_Z 4
_cell_length_a 6.35220(10)
_cell_length_b 15.6712(2)
_cell_length_c 17.9940(2)
_cell_measurement_reflns_used 7637
_cell_measurement_temperature 293(2)
_cell_measurement_theta_max 26.30
_cell_measurement_theta_min 2.26
_cell_volume 1791.24(4)
_computing_cell_refinement APEX2
_computing_data_collection 'APEX2 (Bruker, 2005)'
_computing_data_reduction APEX2
_computing_molecular_graphics SHELXTL
_computing_publication_material SHELXTL
_computing_structure_refinement SHELXTL
_computing_structure_solution 'SHELXTL (Bruker, 1999)'
_diffrn_ambient_temperature 293(2)
_diffrn_measured_fraction_theta_full 0.999
_diffrn_measured_fraction_theta_max 0.999
_diffrn_measurement_device_type 'Bruker APEXII CCD area-detector'
_diffrn_measurement_method '\f and \w'
_diffrn_radiation_monochromator graphite
_diffrn_radiation_source 'fine-focus sealed tube'
_diffrn_radiation_type MoK\a
_diffrn_radiation_wavelength 0.71073
_diffrn_reflns_av_R_equivalents 0.0266
_diffrn_reflns_av_sigmaI/netI 0.0369
_diffrn_reflns_limit_h_max 8
_diffrn_reflns_limit_h_min -7
_diffrn_reflns_limit_k_max 20
_diffrn_reflns_limit_k_min -20
_diffrn_reflns_limit_l_max 20
_diffrn_reflns_limit_l_min -23
_diffrn_reflns_number 18951
_diffrn_reflns_theta_full 27.49
_diffrn_reflns_theta_max 27.49
_diffrn_reflns_theta_min 1.72
_diffrn_standards_decay_% 0
_diffrn_standards_interval_count 0
_diffrn_standards_interval_time 0
_diffrn_standards_number 0
_exptl_absorpt_coefficient_mu 4.803
_exptl_absorpt_correction_T_max 0.6325
_exptl_absorpt_correction_T_min 0.2797
_exptl_absorpt_correction_type multi-scan
_exptl_absorpt_process_details '(APEX2; Bruker, 2005)'
_exptl_crystal_colour colourless
_exptl_crystal_density_diffrn 1.793
_exptl_crystal_density_method 'not measured'
_exptl_crystal_description prism
_exptl_crystal_F_000 952
_exptl_crystal_size_max 0.36
_exptl_crystal_size_mid 0.28
_exptl_crystal_size_min 0.11
_refine_diff_density_max 0.275
_refine_diff_density_min -0.256
_refine_ls_abs_structure_details 'Flack (1983), with 1719 Friedel pairs'
_refine_ls_abs_structure_Flack 0.017(6)
_refine_ls_extinction_method none
_refine_ls_goodness_of_fit_ref 1.035
_refine_ls_hydrogen_treatment constr
_refine_ls_matrix_type full
_refine_ls_number_parameters 209
_refine_ls_number_reflns 4083
_refine_ls_number_restraints 18
_refine_ls_restrained_S_all 1.114
_refine_ls_R_factor_all 0.0323
_refine_ls_R_factor_gt 0.0246
_refine_ls_shift/su_max 0.001
_refine_ls_shift/su_mean 0.000
_refine_ls_structure_factor_coef Fsqd
_refine_ls_weighting_details 'calc w = 1/[\s^2^(Fo^2^)+(0.0218P)^2^] where P=(Fo^2^+2Fc^2^)/3'
_refine_ls_weighting_scheme calc
_refine_ls_wR_factor_gt 0.0535
_refine_ls_wR_factor_ref 0.0553
_reflns_number_gt 3551
_reflns_number_total 4083
_reflns_threshold_expression I>2\s(I)
_cod_data_source_file im2001.cif
_cod_data_source_block 1
_cod_depositor_comments
;
The following automatic conversions were performed:
'_symmetry_cell_setting' value 'Orthorhombic' changed to 'orthorhombic'
according to '/home/saulius/struct/CIF-dictionaries/cif_core.dic'
dictionary named 'cif_core.dic' version 2.4.1 from 2010-06-29.

Automatic conversion script
Id: cif_fix_enum 1527 2010-12-29 10:47:43Z saulius 

The following automatic conversions were performed:

'_symmetry_cell_setting' value 'Orthorhombic' changed to
'orthorhombic' according to
/home/saulius/struct/CIF-dictionaries/cif_core.dic dictionary named
'cif_core.dic' version 2.4.1 from 2010-06-29.

Automatic conversion script
Id: cif_fix_values 1715 2011-07-08 13:25:40Z adriana 
;
_cod_database_code 2212611
_cod_database_fobs_code 2212611

loop_
_symmetry_equiv_pos_as_xyz
'x, y, z'
'-x+1/2, -y, z+1/2'
'-x, y+1/2, -z+1/2'
'x+1/2, -y+1/2, -z'

loop_
_atom_site_type_symbol
_atom_site_label
_atom_site_fract_x
_atom_site_fract_y
_atom_site_fract_z
_atom_site_U_iso_or_equiv
_atom_site_adp_type
_atom_site_calc_flag
_atom_site_refinement_flags
_atom_site_occupancy
Br Br1 0.60805(5) 0.40400(2) 0.628296(17) 0.05570(10) Uani d . 1
Br Br2 0.99515(5) 0.485181(17) 0.71633(2) 0.05961(10) Uani d . 1
C C1 0.8656(10) -0.1177(3) 1.0105(3) 0.1032(15) Uani d U 1
H H1 0.9639 -0.1591 0.9975 0.124 Uiso calc R 1
C C2 0.6809(10) -0.1406(3) 1.0404(2) 0.0922(13) Uani d U 1
H H2 0.6506 -0.1983 1.0458 0.111 Uiso calc R 1
C C3 0.5408(8) -0.0840(3) 1.0624(2) 0.0929(13) Uani d U 1
H H3 0.4167 -0.1017 1.0851 0.112 Uiso calc R 1
C C4 0.5803(7) 0.0030(3) 1.05142(19) 0.0736(10) Uani d . 1
H H4 0.4806 0.0434 1.0654 0.088 Uiso calc R 1
C C5 0.7651(5) 0.02819(17) 1.02011(15) 0.0478(7) Uani d . 1
C C6 0.9097(8) -0.0311(2) 0.9990(2) 0.0825(13) Uani d . 1
H H6 1.0359 -0.0144 0.9772 0.099 Uiso calc R 1
C C7 0.8089(6) 0.12103(17) 1.00641(16) 0.0566(8) Uani d . 1
H H7A 0.7106 0.1563 1.0340 0.068 Uiso calc R 1
H H7B 0.9508 0.1353 1.0220 0.068 Uiso calc R 1
C C8 0.7815(4) 0.21501(15) 0.90397(15) 0.0369(6) Uani d . 1
C C9 0.7415(4) 0.21846(14) 0.82062(14) 0.0322(5) Uani d . 1
H H9 0.8086 0.1691 0.7971 0.039 Uiso calc R 1
C C10 0.5019(4) 0.21874(13) 0.80057(14) 0.0341(5) Uani d . 1
C C11 0.3591(5) 0.17379(17) 0.85646(17) 0.0471(7) Uani d . 1
H H11A 0.2153 0.1788 0.8407 0.071 Uiso calc R 1
H H11B 0.3753 0.1998 0.9044 0.071 Uiso calc R 1
H H11C 0.3970 0.1146 0.8594 0.071 Uiso calc R 1
C C12 0.4693(4) 0.18451(15) 0.72219(15) 0.0421(6) Uani d . 1
H H12A 0.5537 0.2175 0.6877 0.051 Uiso calc R 1
H H12B 0.3226 0.1913 0.7084 0.051 Uiso calc R 1
C C13 0.6937(4) 0.37177(13) 0.78891(15) 0.0349(5) Uani d . 1
H H13 0.7319 0.4128 0.8277 0.042 Uiso calc R 1
C C14 0.7930(4) 0.39435(15) 0.71165(14) 0.0384(5) Uani d . 1
C C15 0.9000(4) 0.30635(14) 0.71728(15) 0.0360(5) Uani d . 1
Cl Cl1 0.54073(12) 0.07348(4) 0.71496(5) 0.05441(19) Uani d . 1
N N8 0.8294(3) 0.29592(12) 0.78919(12) 0.0334(4) Uani d . 1
O O1 0.7842(4) 0.13503(11) 0.92626(10) 0.0470(5) Uani d . 1
O O2 0.8066(4) 0.27665(12) 0.94281(11) 0.0551(5) Uani d . 1
O O3 0.9998(4) 0.26154(12) 0.67690(11) 0.0505(5) Uani d . 1
S S1 0.42737(10) 0.33321(4) 0.79851(4) 0.04049(16) Uani d . 1

loop_
_atom_site_aniso_label
_atom_site_aniso_U_11
_atom_site_aniso_U_22
_atom_site_aniso_U_33
_atom_site_aniso_U_12
_atom_site_aniso_U_13
_atom_site_aniso_U_23
Br1 0.05669(18) 0.06521(18) 0.04520(16) 0.00300(15) -0.01327(15) 0.01372(15)
Br2 0.05320(18) 0.03879(13) 0.0868(2) -0.01137(13) -0.00527(18) 0.01562(14)
C1 0.145(3) 0.068(2) 0.097(3) 0.025(2) 0.008(3) -0.005(2)
C2 0.140(3) 0.066(2) 0.071(2) -0.025(2) -0.017(2) 0.0086(18)
C3 0.094(3) 0.110(3) 0.075(2) -0.034(2) -0.003(2) 0.026(2)
C4 0.073(2) 0.090(3) 0.057(2) -0.005(2) 0.0011(19) 0.0161(19)
C5 0.071(2) 0.0446(15) 0.0274(13) -0.0004(14) -0.0016(14) 0.0058(12)
C6 0.123(4) 0.0560(18) 0.068(2) 0.019(2) 0.026(3) 0.0135(18)
C7 0.088(2) 0.0476(15) 0.0338(15) -0.0024(16) -0.0113(16) 0.0048(12)
C8 0.0363(14) 0.0339(13) 0.0404(15) -0.0002(11) -0.0058(12) 0.0013(11)
C9 0.0337(14) 0.0268(11) 0.0361(14) 0.0003(9) -0.0023(11) 0.0018(9)
C10 0.0322(12) 0.0280(10) 0.0422(14) 0.0010(10) -0.0020(12) -0.0006(9)
C11 0.0401(16) 0.0446(14) 0.0564(18) -0.0049(12) 0.0057(13) -0.0001(13)
C12 0.0384(15) 0.0376(12) 0.0502(16) 0.0040(11) -0.0074(13) -0.0051(11)
C13 0.0406(14) 0.0255(10) 0.0387(14) 0.0013(10) -0.0080(12) 0.0000(10)
C14 0.0397(13) 0.0359(12) 0.0395(14) -0.0033(11) -0.0054(12) 0.0052(12)
C15 0.0302(12) 0.0352(11) 0.0425(14) -0.0031(10) -0.0057(13) 0.0026(11)
Cl1 0.0606(5) 0.0395(3) 0.0632(5) 0.0007(3) -0.0005(4) -0.0137(3)
N8 0.0313(10) 0.0299(9) 0.0390(12) 0.0003(8) -0.0062(9) 0.0039(9)
O1 0.0741(14) 0.0311(9) 0.0359(10) -0.0002(9) -0.0095(10) 0.0052(7)
O2 0.0838(16) 0.0385(10) 0.0432(11) -0.0047(10) -0.0132(11) -0.0045(9)
O3 0.0468(11) 0.0522(10) 0.0525(11) 0.0047(11) 0.0037(11) -0.0038(9)
S1 0.0360(3) 0.0335(3) 0.0520(4) 0.0070(3) 0.0014(3) 0.0001(3)

loop_
_atom_type_symbol
_atom_type_description
_atom_type_scat_dispersion_real
_atom_type_scat_dispersion_imag
_atom_type_scat_source
C C 0.0033 0.0016 'International Tables Vol C Tables 4.2.6.8 and 6.1.1.4'
H H 0.0000 0.0000 'International Tables Vol C Tables 4.2.6.8 and 6.1.1.4'
N N 0.0061 0.0033 'International Tables Vol C Tables 4.2.6.8 and 6.1.1.4'
O O 0.0106 0.0060 'International Tables Vol C Tables 4.2.6.8 and 6.1.1.4'
S S 0.1246 0.1234 'International Tables Vol C Tables 4.2.6.8 and 6.1.1.4'
Cl Cl 0.1484 0.1585 'International Tables Vol C Tables 4.2.6.8 and 6.1.1.4'
Br Br -0.2901 2.4595 'International Tables Vol C Tables 4.2.6.8 and 6.1.1.4'

loop_
_geom_angle_atom_site_label_1
_geom_angle_atom_site_label_2
_geom_angle_atom_site_label_3
_geom_angle
_geom_angle_publ_flag
C2 C1 C6 119.6(5) ?
C2 C1 H1 120.2 ?
C6 C1 H1 120.2 ?
C3 C2 C1 122.2(4) ?
C3 C2 H2 118.9 ?
C1 C2 H2 118.9 ?
C2 C3 C4 119.5(4) ?
C2 C3 H3 120.3 ?
C4 C3 H3 120.3 ?
C5 C4 C3 119.7(4) ?
C5 C4 H4 120.2 ?
C3 C4 H4 120.2 ?
C6 C5 C4 120.0(3) ?
C6 C5 C7 119.4(3) ?
C4 C5 C7 120.6(3) ?
C5 C6 C1 119.0(5) ?
C5 C6 H6 120.5 ?
C1 C6 H6 120.5 ?
O1 C7 C5 106.6(2) ?
O1 C7 H7A 110.4 ?
C5 C7 H7A 110.4 ?
O1 C7 H7B 110.4 ?
C5 C7 H7B 110.4 ?
H7A C7 H7B 108.6 ?
O2 C8 O1 125.9(2) ?
O2 C8 C9 124.5(2) ?
O1 C8 C9 109.6(2) ?
N8 C9 C8 110.5(2) ?
N8 C9 C10 106.38(19) ?
C8 C9 C10 112.9(2) ?
N8 C9 H9 109.0 ?
C8 C9 H9 109.0 ?
C10 C9 H9 109.0 ?
C12 C10 C11 111.5(2) ?
C12 C10 C9 110.2(2) ?
C11 C10 C9 115.2(2) ?
C12 C10 S1 106.69(16) ?
C11 C10 S1 107.91(17) ?
C9 C10 S1 104.81(15) ?
C10 C11 H11A 109.5 ?
C10 C11 H11B 109.5 ?
H11A C11 H11B 109.5 ?
C10 C11 H11C 109.5 ?
H11A C11 H11C 109.5 ?
H11B C11 H11C 109.5 ?
C10 C12 Cl1 111.86(17) ?
C10 C12 H12A 109.2 ?
Cl1 C12 H12A 109.2 ?
C10 C12 H12B 109.2 ?
Cl1 C12 H12B 109.2 ?
H12A C12 H12B 107.9 ?
N8 C13 C14 87.10(18) ?
N8 C13 S1 106.19(15) ?
C14 C13 S1 122.53(18) ?
N8 C13 H13 112.6 ?
C14 C13 H13 112.6 ?
S1 C13 H13 112.6 ?
C15 C14 C13 85.25(18) ?
C15 C14 Br1 113.17(17) ?
C13 C14 Br1 117.83(18) ?
C15 C14 Br2 111.45(17) ?
C13 C14 Br2 113.45(16) ?
Br1 C14 Br2 112.77(12) ?
O3 C15 N8 132.4(2) ?
O3 C15 C14 136.2(3) ?
N8 C15 C14 91.4(2) ?
C15 N8 C9 126.2(2) yes
C15 N8 C13 95.26(19) yes
C9 N8 C13 116.93(19) yes
C8 O1 C7 116.3(2) ?
C13 S1 C10 94.96(11) yes

loop_
_geom_bond_atom_site_label_1
_geom_bond_atom_site_label_2
_geom_bond_distance
_geom_bond_publ_flag
Br1 C14 1.911(3) yes
Br2 C14 1.919(2) yes
C1 C2 1.339(7) ?
C1 C6 1.402(6) ?
C1 H1 0.9300 ?
C2 C3 1.318(7) ?
C2 H2 0.9300 ?
C3 C4 1.400(6) ?
C3 H3 0.9300 ?
C4 C5 1.361(5) ?
C4 H4 0.9300 ?
C5 C6 1.360(5) ?
C5 C7 1.502(4) ?
C6 H6 0.9300 ?
C7 O1 1.467(3) ?
C7 H7A 0.9700 ?
C7 H7B 0.9700 ?
C8 O2 1.203(3) ?
C8 O1 1.316(3) ?
C8 C9 1.522(4) ?
C9 N8 1.451(3) yes
C9 C10 1.564(4) ?
C9 H9 0.9800 ?
C10 C12 1.523(3) ?
C10 C11 1.527(4) ?
C10 S1 1.856(2) yes
C11 H11A 0.9600 ?
C11 H11B 0.9600 ?
C11 H11C 0.9600 ?
C12 Cl1 1.803(2) ?
C12 H12A 0.9700 ?
C12 H12B 0.9700 ?
C13 N8 1.468(3) yes
C13 C14 1.567(4) ?
C13 S1 1.805(3) yes
C13 H13 0.9800 ?
C14 C15 1.541(3) ?
C15 O3 1.193(3) ?
C15 N8 1.379(3) yes

loop_
_geom_torsion_atom_site_label_1
_geom_torsion_atom_site_label_2
_geom_torsion_atom_site_label_3
_geom_torsion_atom_site_label_4
_geom_torsion
C6 C1 C2 C3 -2.8(8)
C1 C2 C3 C4 3.0(7)
C2 C3 C4 C5 -1.9(6)
C3 C4 C5 C6 0.7(5)
C3 C4 C5 C7 178.8(3)
C4 C5 C6 C1 -0.5(6)
C7 C5 C6 C1 -178.6(4)
C2 C1 C6 C5 1.5(7)
C6 C5 C7 O1 73.2(4)
C4 C5 C7 O1 -104.9(3)
O2 C8 C9 N8 26.0(4)
O1 C8 C9 N8 -154.0(2)
O2 C8 C9 C10 -93.0(3)
O1 C8 C9 C10 87.0(3)
N8 C9 C10 C12 82.9(2)
C8 C9 C10 C12 -155.75(19)
N8 C9 C10 C11 -149.9(2)
C8 C9 C10 C11 -28.6(3)
N8 C9 C10 S1 -31.5(2)
C8 C9 C10 S1 89.8(2)
C11 C10 C12 Cl1 -63.5(3)
C9 C10 C12 Cl1 65.6(2)
S1 C10 C12 Cl1 178.86(14)
N8 C13 C14 C15 6.97(17)
S1 C13 C14 C15 -100.42(19)
N8 C13 C14 Br1 120.71(17)
S1 C13 C14 Br1 13.3(3)
N8 C13 C14 Br2 -104.38(17)
S1 C13 C14 Br2 148.23(13)
C13 C14 C15 O3 170.7(3)
Br1 C14 C15 O3 52.4(4)
Br2 C14 C15 O3 -76.0(4)
C13 C14 C15 N8 -7.41(18)
Br1 C14 C15 N8 -125.70(18)
Br2 C14 C15 N8 105.94(19)
O3 C15 N8 C9 -41.2(4)
C14 C15 N8 C9 137.0(2)
O3 C15 N8 C13 -170.3(3)
C14 C15 N8 C13 7.92(19)
C8 C9 N8 C15 152.0(2)
C10 C9 N8 C15 -85.1(3)
C8 C9 N8 C13 -88.1(3)
C10 C9 N8 C13 34.9(3)
C14 C13 N8 C15 -7.79(19)
S1 C13 N8 C15 115.30(18)
C14 C13 N8 C9 -143.1(2)
S1 C13 N8 C9 -20.0(3)
O2 C8 O1 C7 3.5(4)
C9 C8 O1 C7 -176.5(3)
C5 C7 O1 C8 169.1(3)
N8 C13 S1 C10 -1.12(18)
C14 C13 S1 C10 95.93(19)
C12 C10 S1 C13 -97.96(19)
C11 C10 S1 C13 142.10(19)
C9 C10 S1 C13 18.90(19)

loop_
_cod_related_entry_id
_cod_related_entry_database
_cod_related_entry_code
1 ChemSpider 21185480
